data_1563045
loop_
_publ_author_name
'Yang, Jie'
'Shen, Lei'
'Yang, Gao-Wen'
'Li, Qiao-Yun'
'Shen, Wei'
'Jin, Jian-Ning'
'Zhao, Jing-Jing'
'Dai, Jian'

_publ_section_title
;
 A set of new transition metal-based coordination complexes dependent upon
 Hpztza ligand (Hpztza=2-(5-(pyrazin-2-yl)-2H-tetrazol-2-yl) acetic acid)
;
_journal_name_full 'Journal of Solid State Chemistry'
_journal_page_first 124
_journal_page_last 133
_journal_paper_doi 10.1016/j.jssc.2011.11.017
_journal_volume 186
_journal_year 2012
_chemical_formula_moiety 'C14 H14 Mn N12 O6 '
_chemical_formula_sum 'C14 H14 Mn N12 O6'
_chemical_formula_weight 501.31
_space_group_IT_number 14
_space_group_name_Hall '-P 2ybc'
_space_group_name_H-M_alt 'P 1 21/c 1'
_symmetry_cell_setting monoclinic
_symmetry_space_group_name_Hall '-P 2ybc'
_symmetry_space_group_name_H-M 'P 1 21/c 1'
_atom_sites_solution_hydrogens geom
_atom_sites_solution_primary direct
_atom_sites_solution_secondary difmap
_audit_creation_method SHELXL-97
_cell_angle_alpha 90.00
_cell_angle_beta 100.38(3)
_cell_angle_gamma 90.00
_cell_formula_units_Z 2
_cell_length_a 7.1801(14)
_cell_length_b 9.6579(19)
_cell_length_c 13.937(3)
_cell_measurement_temperature 291(2)
_cell_volume 950.6(3)
_computing_molecular_graphics 'SHELXL-97 (Sheldrick, 1997)'
_computing_publication_material 'SHELXL-97 (Sheldrick, 1997)'
_computing_structure_refinement 'SHELXL-97 (Sheldrick, 1997)'
_computing_structure_solution 'SHELXS-97 (Sheldrick, 1990)'
_diffrn_ambient_temperature 291(2)
_diffrn_measured_fraction_theta_full 0.997
_diffrn_measured_fraction_theta_max 0.997
_diffrn_measurement_device_type 'Rigaku mercury'
_diffrn_measurement_method \w
_diffrn_radiation_monochromator graphite
_diffrn_radiation_source 'fine-focus sealed tube'
_diffrn_radiation_type MoK\a
_diffrn_radiation_wavelength 0.71073
_diffrn_reflns_av_R_equivalents 0.0661
_diffrn_reflns_av_sigmaI/netI 0.0506
_diffrn_reflns_limit_h_max 8
_diffrn_reflns_limit_h_min -8
_diffrn_reflns_limit_k_max 11
_diffrn_reflns_limit_k_min -11
_diffrn_reflns_limit_l_max 16
_diffrn_reflns_limit_l_min -16
_diffrn_reflns_number 6928
_diffrn_reflns_theta_full 24.13
_diffrn_reflns_theta_max 24.13
_diffrn_reflns_theta_min 3.57
_diffrn_standards_decay_% 0
_diffrn_standards_interval_count 0
_diffrn_standards_interval_time 0
_diffrn_standards_number 0
_exptl_absorpt_coefficient_mu 0.762
_exptl_absorpt_correction_T_max 0.8878
_exptl_absorpt_correction_T_min 0.8266
_exptl_absorpt_correction_type multi-scan
_exptl_crystal_density_diffrn 1.751
_exptl_crystal_density_method 'not measured'
_exptl_crystal_F_000 510
_exptl_crystal_size_max 0.26
_exptl_crystal_size_mid 0.20
_exptl_crystal_size_min 0.16
_refine_diff_density_max 0.254
_refine_diff_density_min -0.244
_refine_diff_density_rms 0.057
_refine_ls_extinction_method none
_refine_ls_goodness_of_fit_ref 1.100
_refine_ls_hydrogen_treatment constr
_refine_ls_matrix_type full
_refine_ls_number_parameters 148
_refine_ls_number_reflns 1507
_refine_ls_number_restraints 0
_refine_ls_restrained_S_all 1.100
_refine_ls_R_factor_all 0.0840
_refine_ls_R_factor_gt 0.0612
_refine_ls_shift/su_max 0.005
_refine_ls_shift/su_mean 0.001
_refine_ls_structure_factor_coef Fsqd
_refine_ls_weighting_details 'calc w=1/[\s^2^(Fo^2^)+(0.1000P)^2^+0.0000P] where P=(Fo^2^+2Fc^2^)/3'
_refine_ls_weighting_scheme calc
_refine_ls_wR_factor_gt 0.1495
_refine_ls_wR_factor_ref 0.1624
_reflns_number_gt 1248
_reflns_number_total 1507
_reflns_threshold_expression >2sigma(I)
_cod_data_source_file JSSC-2012-186-124.CIF
_cod_data_source_block t9
_cod_original_sg_symbol_H-M 'P 21/c'
_cod_database_code 1563045

loop_
_symmetry_equiv_pos_as_xyz
'x, y, z'
'-x, y+1/2, -z+1/2'
'-x, -y, -z'
'x, -y-1/2, z-1/2'

loop_
_atom_site_label
_atom_site_type_symbol
_atom_site_fract_x
_atom_site_fract_y
_atom_site_fract_z
_atom_site_U_iso_or_equiv
_atom_site_adp_type
_atom_site_occupancy
_atom_site_symmetry_multiplicity
_atom_site_calc_flag
_atom_site_refinement_flags
_atom_site_disorder_assembly
_atom_site_disorder_group
Mn1 Mn 1.0000 0.0000 1.0000 0.0285(4) Uani 1 2 d S . .
N2 N 0.3470(5) 0.1172(4) 0.7179(3) 0.0300(10) Uani 1 1 d . . .
O1 O 0.7859(5) 0.0453(4) 0.8772(3) 0.0481(10) Uani 1 1 d . . .
N3 N 0.2186(6) 0.2109(4) 0.7296(3) 0.0364(10) Uani 1 1 d . . .
N1 N 0.2736(5) 0.0047(4) 0.6716(3) 0.0312(10) Uani 1 1 d . . .
N4 N 0.0539(5) 0.1593(4) 0.6894(3) 0.0345(10) Uani 1 1 d . . .
C1 C 0.6125(7) 0.0381(5) 0.8450(3) 0.0291(11) Uani 1 1 d . . .
C2 C 0.5477(6) 0.1323(5) 0.7572(3) 0.0307(11) Uani 1 1 d . . .
H2A H 0.5736 0.2278 0.7766 0.037 Uiso 1 1 calc R . .
H2B H 0.6199 0.1106 0.7066 0.037 Uiso 1 1 calc R . .
C3 C 0.0891(6) 0.0337(4) 0.6550(3) 0.0257(11) Uani 1 1 d . . .
O2 O 0.4972(5) -0.0342(4) 0.8752(3) 0.0561(12) Uani 1 1 d . . .
N6 N -0.2350(4) -0.0318(3) 0.5958(2) 0.0334(10) Uani 1 1 d . . .
O3 O 0.8405(4) 0.1101(3) 1.0947(2) 0.0589(12) Uani 1 1 d R . .
H3A H 0.8872 0.1874 1.1328 0.088 Uiso 1 1 d R . .
H3B H 0.7396 0.0954 1.1137 0.088 Uiso 1 1 d R . .
C4 C -0.0520(6) -0.0655(5) 0.6077(3) 0.0278(11) Uani 1 1 d . . .
C7 C -0.3561(7) -0.1286(5) 0.5561(3) 0.0354(12) Uani 1 1 d . . .
H7 H -0.4851 -0.1102 0.5483 0.042 Uiso 1 1 calc R . .
C5 C 0.0032(6) -0.1913(5) 0.5765(3) 0.0317(12) Uani 1 1 d . . .
H5 H 0.1321 -0.2104 0.5845 0.038 Uiso 1 1 calc R . .
N5 N -0.1191(5) -0.2877(4) 0.5352(3) 0.0320(10) Uani 1 1 d . . .
C6 C -0.2997(6) -0.2535(5) 0.5263(3) 0.0321(12) Uani 1 1 d . . .
H6 H -0.3914 -0.3169 0.4987 0.038 Uiso 1 1 calc R . .

loop_
_atom_site_aniso_label
_atom_site_aniso_U_11
_atom_site_aniso_U_22
_atom_site_aniso_U_33
_atom_site_aniso_U_23
_atom_site_aniso_U_13
_atom_site_aniso_U_12
Mn1 0.0213(6) 0.0248(6) 0.0376(7) 0.0057(5) 0.0003(4) -0.0035(4)
N2 0.030(2) 0.030(2) 0.028(2) -0.0028(18) -0.0006(17) 0.0022(18)
O1 0.034(2) 0.047(2) 0.054(2) 0.0122(19) -0.0151(18) -0.0093(17)
N3 0.039(3) 0.029(2) 0.039(2) -0.0063(19) -0.0002(19) 0.005(2)
N1 0.028(2) 0.030(2) 0.034(2) -0.0103(18) 0.0019(17) -0.0011(18)
N4 0.031(2) 0.028(2) 0.040(2) -0.0037(19) -0.0046(19) 0.0033(18)
C1 0.027(3) 0.029(3) 0.031(3) -0.002(2) 0.003(2) 0.005(2)
C2 0.030(3) 0.030(3) 0.031(3) -0.004(2) 0.004(2) -0.004(2)
C3 0.030(3) 0.023(3) 0.024(2) 0.0007(19) 0.005(2) 0.0038(19)
O2 0.028(2) 0.077(3) 0.063(3) 0.037(2) 0.0073(19) -0.003(2)
N6 0.026(2) 0.032(2) 0.041(2) -0.0033(18) 0.0032(19) 0.0053(18)
O3 0.042(2) 0.061(3) 0.082(3) -0.031(2) 0.032(2) -0.022(2)
C4 0.027(3) 0.029(3) 0.026(3) 0.002(2) 0.001(2) 0.003(2)
C7 0.026(3) 0.037(3) 0.042(3) 0.002(2) 0.002(2) 0.005(2)
C5 0.023(3) 0.028(3) 0.042(3) -0.005(2) 0.002(2) 0.001(2)
N5 0.028(2) 0.031(2) 0.035(2) -0.0062(18) 0.0019(17) 0.0056(18)
C6 0.028(3) 0.031(3) 0.036(3) 0.004(2) 0.003(2) 0.002(2)

loop_
_atom_type_symbol
_atom_type_description
_atom_type_scat_dispersion_real
_atom_type_scat_dispersion_imag
_atom_type_scat_source
C C 0.0033 0.0016 'International Tables Vol C Tables 4.2.6.8 and 6.1.1.4'
H H 0.0000 0.0000 'International Tables Vol C Tables 4.2.6.8 and 6.1.1.4'
N N 0.0061 0.0033 'International Tables Vol C Tables 4.2.6.8 and 6.1.1.4'
O O 0.0106 0.0060 'International Tables Vol C Tables 4.2.6.8 and 6.1.1.4'
Mn Mn 0.3368 0.7283 'International Tables Vol C Tables 4.2.6.8 and 6.1.1.4'

loop_
_geom_angle_atom_site_label_1
_geom_angle_atom_site_label_2
_geom_angle_atom_site_label_3
_geom_angle
_geom_angle_site_symmetry_1
_geom_angle_site_symmetry_3
O1 Mn1 O1 180.000(1) 3_757 .
O1 Mn1 O3 89.74(13) 3_757 .
O1 Mn1 O3 90.26(13) . .
O1 Mn1 O3 90.26(13) 3_757 3_757
O1 Mn1 O3 89.74(13) . 3_757
O3 Mn1 O3 180.00(11) . 3_757
O1 Mn1 N5 83.59(13) 3_757 4_656
O1 Mn1 N5 96.41(13) . 4_656
O3 Mn1 N5 92.84(12) . 4_656
O3 Mn1 N5 87.16(12) 3_757 4_656
O1 Mn1 N5 96.41(13) 3_757 2_656
O1 Mn1 N5 83.59(13) . 2_656
O3 Mn1 N5 87.16(12) . 2_656
O3 Mn1 N5 92.84(12) 3_757 2_656
N5 Mn1 N5 180.000(1) 4_656 2_656
N3 N2 N1 113.3(4) . .
N3 N2 C2 123.4(4) . .
N1 N2 C2 123.2(4) . .
C1 O1 Mn1 143.8(3) . .
N4 N3 N2 106.4(4) . .
N2 N1 C3 102.0(4) . .
N3 N4 C3 106.4(4) . .
O2 C1 O1 127.3(5) . .
O2 C1 C2 119.4(4) . .
O1 C1 C2 113.3(4) . .
N2 C2 C1 112.4(4) . .
N2 C2 H2A 109.1 . .
C1 C2 H2A 109.1 . .
N2 C2 H2B 109.1 . .
C1 C2 H2B 109.1 . .
H2A C2 H2B 107.9 . .
N1 C3 N4 111.9(4) . .
N1 C3 C4 121.8(4) . .
N4 C3 C4 126.3(4) . .
C7 N6 C4 115.8(4) . .
Mn1 O3 H3A 123.8 . .
Mn1 O3 H3B 134.2 . .
H3A O3 H3B 101.5 . .
N6 C4 C5 120.8(4) . .
N6 C4 C3 118.8(4) . .
C5 C4 C3 120.4(4) . .
N6 C7 C6 122.9(4) . .
N6 C7 H7 118.6 . .
C6 C7 H7 118.6 . .
N5 C5 C4 123.2(4) . .
N5 C5 H5 118.4 . .
C4 C5 H5 118.4 . .
C6 N5 C5 115.0(4) . .
C6 N5 Mn1 126.7(3) . 2_646
C5 N5 Mn1 118.0(3) . 2_646
N5 C6 C7 122.3(5) . .
N5 C6 H6 118.9 . .
C7 C6 H6 118.9 . .

loop_
_geom_bond_atom_site_label_1
_geom_bond_atom_site_label_2
_geom_bond_distance
_geom_bond_site_symmetry_2
Mn1 O1 2.129(3) 3_757
Mn1 O1 2.129(3) .
Mn1 O3 2.175(3) .
Mn1 O3 2.175(3) 3_757
Mn1 N5 2.308(4) 4_656
Mn1 N5 2.308(4) 2_656
N2 N3 1.323(5) .
N2 N1 1.324(5) .
N2 C2 1.453(6) .
O1 C1 1.247(5) .
N3 N4 1.313(5) .
N1 C3 1.332(6) .
N4 C3 1.345(6) .
C1 O2 1.214(6) .
C1 C2 1.528(6) .
C2 H2A 0.9700 .
C2 H2B 0.9700 .
C3 C4 1.463(6) .
N6 C7 1.328(5) .
N6 C4 1.335(5) .
O3 H3A 0.9419 .
O3 H3B 0.8268 .
C4 C5 1.372(6) .
C7 C6 1.361(7) .
C7 H7 0.9300 .
C5 N5 1.337(6) .
C5 H5 0.9300 .
N5 C6 1.322(5) .
N5 Mn1 2.308(4) 2_646
C6 H6 0.9300 .
